data_7027999
loop_
_publ_author_name
'Dieleman, Cedric B.'
'Matt, Dominique'
'Neda, Ion'
'Schmutzler, Reinhard'
'Th\"onnessen, Holger'
'Jones, Peter G.'
'Harriman, Anthony'

_publ_contact_author
;
        Peter G. Jones (for X-ray details)
        Institut f\"ur Anorganische und Analytische Chemie
        Technische Universit\"at Braunschweig
        Postfach 3329
        38023 Braunschweig
        Germany
;
_publ_section_title
;
 Mobility of gold and silver ions around a macrocyclic polyphosphane.
 Supramolecular architecture of a digold--calix[4]arene complex
;
_journal_issue 13
_journal_name_full 'Journal of the Chemical Society, Dalton Transactions'
_journal_page_first 2115
_journal_paper_doi 10.1039/a801586d
_journal_year 1998
_chemical_formula_sum 'C96 H100 Au4 Cl4 O4 P4'
_chemical_formula_weight 2371.31
_chemical_name_systematic
;
 ?
;
_space_group_IT_number 15
_symmetry_cell_setting monoclinic
_symmetry_space_group_name_Hall '-C 2yc'
_symmetry_space_group_name_H-M 'C 1 2/c 1'
_atom_sites_solution_hydrogens geom
_atom_sites_solution_primary direct
_atom_sites_solution_secondary difmap
_audit_creation_method SHELXL
_cell_angle_alpha 90.00
_cell_angle_beta 114.795(15)
_cell_angle_gamma 90.00
_cell_formula_units_Z 4
_cell_length_a 29.370(4)
_cell_length_b 22.809(3)
_cell_length_c 18.807(3)
_cell_measurement_reflns_used 64
_cell_measurement_temperature 173(2)
_cell_measurement_theta_max 25
_cell_measurement_theta_min 7
_cell_volume 11437(3)
_computing_cell_refinement 'Siemens XSCANS'
_computing_data_collection 'Siemens XSCANS'
_computing_data_reduction 'Siemens XSCANS'
_computing_molecular_graphics 'Siemens XP5'
_computing_publication_material 'SHELXL-93 (Sheldrick, 1993)'
_computing_structure_refinement 'SHELXL-93 (Sheldrick, 1993)'
_computing_structure_solution 'SHELXS-86 (Sheldrick, 1990)'
_diffrn_ambient_temperature 173(2)
_diffrn_measurement_device 'Siemens P4'
_diffrn_measurement_method 'omega scans'
_diffrn_radiation_monochromator graphite
_diffrn_radiation_source 'fine-focus sealed tube'
_diffrn_radiation_type MoK\a
_diffrn_radiation_wavelength 0.71073
_diffrn_reflns_av_R_equivalents 0.0478
_diffrn_reflns_av_sigmaI/netI 0.1031
_diffrn_reflns_limit_h_max 34
_diffrn_reflns_limit_h_min 0
_diffrn_reflns_limit_k_max 4
_diffrn_reflns_limit_k_min -27
_diffrn_reflns_limit_l_max 20
_diffrn_reflns_limit_l_min -22
_diffrn_reflns_number 12264
_diffrn_reflns_theta_max 25.00
_diffrn_reflns_theta_min 3.06
_diffrn_standards_decay_% 3
_diffrn_standards_interval_count 247
_diffrn_standards_number 3
_exptl_absorpt_coefficient_mu 5.304
_exptl_absorpt_correction_T_max 0.960
_exptl_absorpt_correction_T_min 0.528
_exptl_absorpt_correction_type 'psi scans'
_exptl_crystal_colour colourless
_exptl_crystal_density_diffrn 1.377
_exptl_crystal_description prism
_exptl_crystal_F_000 4608
_exptl_crystal_size_max 0.50
_exptl_crystal_size_mid 0.40
_exptl_crystal_size_min 0.25
_refine_diff_density_max 2.189
_refine_diff_density_min -0.984
_refine_diff_density_rms 0.182
_refine_ls_extinction_method none
_refine_ls_goodness_of_fit_all 0.920
_refine_ls_goodness_of_fit_obs 1.117
_refine_ls_hydrogen_treatment 'methyls rigid, others riding'
_refine_ls_matrix_type full
_refine_ls_number_parameters 493
_refine_ls_number_reflns 9932
_refine_ls_number_restraints 0
_refine_ls_restrained_S_all 0.920
_refine_ls_restrained_S_obs 1.117
_refine_ls_R_factor_all 0.0926
_refine_ls_R_factor_obs 0.0501
_refine_ls_shift/esd_max -0.006
_refine_ls_shift/esd_mean 0.000
_refine_ls_structure_factor_coef Fsqd
_refine_ls_weighting_details 'w=1/[\s^2^(Fo^2^)+(0.0759P)^2^+0.0000P] where P=(Fo^2^+2Fc^2^)/3'
_refine_ls_weighting_scheme calc
_refine_ls_wR_factor_all 0.1411
_refine_ls_wR_factor_obs 0.1308
_reflns_number_observed 5951
_reflns_number_total 9932
_reflns_observed_criterion >2sigma(I)
_cod_data_source_file D801586sup1.cif
_cod_data_source_block matte
_cod_depositor_comments
;
The following automatic conversions were performed:

'_geom_bond_publ_flag' value 'Y' changed to 'y' according to
/home/saulius/struct/CIF-dictionaries/cif_core.dic dictionary named
'cif_core.dic' version 2.4.2 from 2011-04-26 (63
times).

'_geom_angle_publ_flag' value 'Y' changed to 'y' according
to /home/saulius/struct/CIF-dictionaries/cif_core.dic dictionary
named 'cif_core.dic' version 2.4.2 from 2011-04-26 (92
times).

'_geom_torsion_publ_flag' value 'Y' changed to 'y' according
to /home/saulius/struct/CIF-dictionaries/cif_core.dic dictionary
named 'cif_core.dic' version 2.4.2 from 2011-04-26 (124 times).

Automatic conversion script
Id: cif_fix_values 1891 2012-01-12 08:04:46Z andrius 

The following automatic conversions were performed:

'_refine_ls_weighting_scheme' value 'calc
w=1/[\s^2^(Fo^2^)+(0.0759P)^2^+0.0000P] where P=(Fo^2^+2Fc^2^)/3' was
changed to 'calc'. New tag '_refine_ls_weighting_details' was
created. The value of the new tag was set to
'w=1/[\s^2^(Fo^2^)+(0.0759P)^2^+0.0000P] where P=(Fo^2^+2Fc^2^)/3'.

Automatic conversion script
Id: cif_fix_values 3143 2015-03-26 13:38:13Z robertas 
;
_cod_original_cell_volume 11437.6(27)
_cod_original_sg_symbol_H-M C2/c
_cod_database_code 7027999

loop_
_symmetry_equiv_pos_as_xyz
'x, y, z'
'-x, y, -z+1/2'
'x+1/2, y+1/2, z'
'-x+1/2, y+1/2, -z+1/2'
'-x, -y, -z'
'x, -y, z-1/2'
'-x+1/2, -y+1/2, -z'
'x+1/2, -y+1/2, z-1/2'

loop_
_atom_site_aniso_label
_atom_site_aniso_U_11
_atom_site_aniso_U_22
_atom_site_aniso_U_33
_atom_site_aniso_U_23
_atom_site_aniso_U_13
_atom_site_aniso_U_12
Au1 0.0289(2) 0.0291(2) 0.0336(2) 0.0020(2) 0.00235(18) -0.00357(19)
Au2 0.0404(3) 0.0252(2) 0.0426(3) 0.0025(2) 0.0110(2) 0.0009(2)
Cl1 0.0336(15) 0.0328(14) 0.0350(15) 0.0008(12) -0.0021(12) -0.0064(12)
Cl2 0.103(3) 0.0297(18) 0.095(3) 0.0037(19) 0.035(3) 0.0152(19)
P1 0.0302(16) 0.0270(15) 0.0346(16) 0.0019(13) 0.0049(13) -0.0053(12)
P2 0.0213(14) 0.0251(14) 0.0333(15) 0.0033(12) 0.0023(12) -0.0013(12)
O1 0.036(4) 0.021(4) 0.031(4) -0.004(3) 0.008(3) -0.005(3)
O2 0.027(4) 0.022(4) 0.036(4) -0.004(3) 0.007(3) -0.001(3)
C11 0.021(5) 0.023(5) 0.026(5) 0.000(5) 0.000(4) -0.002(4)
C12 0.027(6) 0.036(6) 0.031(6) 0.000(5) 0.007(5) -0.004(5)
C13 0.024(6) 0.030(6) 0.040(7) -0.009(5) 0.001(5) -0.004(5)
C14 0.017(6) 0.039(6) 0.048(7) -0.016(6) 0.006(5) -0.007(5)
C15 0.034(7) 0.034(6) 0.035(6) -0.007(5) 0.005(5) 0.003(5)
C16 0.015(5) 0.032(6) 0.045(7) 0.003(5) 0.001(5) 0.003(5)
C17 0.017(6) 0.037(6) 0.042(7) 0.000(5) 0.009(5) 0.003(5)
C18 0.035(7) 0.069(9) 0.075(10) -0.036(8) 0.026(7) -0.019(7)
C22 0.033(6) 0.025(6) 0.033(6) 0.000(5) 0.011(5) -0.007(5)
C31 0.020(5) 0.020(5) 0.043(7) -0.002(5) 0.012(5) -0.004(4)
C32 0.026(6) 0.031(6) 0.037(6) -0.003(5) 0.006(5) -0.002(5)
C33 0.026(6) 0.034(6) 0.037(6) -0.008(5) 0.002(5) -0.009(5)
C34 0.024(6) 0.025(6) 0.067(9) -0.005(6) 0.008(6) 0.003(5)
C35 0.022(6) 0.027(6) 0.068(8) 0.000(6) 0.011(6) 0.002(5)
C36 0.017(5) 0.030(6) 0.041(6) -0.004(5) 0.009(5) 0.002(5)
C37 0.017(5) 0.027(6) 0.041(6) 0.007(5) 0.002(5) 0.009(5)
C38 0.046(8) 0.024(6) 0.076(10) -0.001(6) 0.017(7) 0.003(6)
C39 0.087(12) 0.044(9) 0.149(17) -0.033(10) 0.063(12) -0.011(8)
C40 0.107(14) 0.026(7) 0.108(14) -0.008(8) 0.008(11) 0.004(8)
C41 0.074(11) 0.050(9) 0.097(12) -0.003(9) 0.011(9) -0.031(8)
C42 0.029(6) 0.022(5) 0.036(6) 0.003(5) 0.004(5) 0.001(5)
C51 0.030(6) 0.031(6) 0.028(6) 0.003(5) 0.001(5) 0.001(5)
C52 0.040(7) 0.032(6) 0.043(7) 0.007(6) 0.012(6) -0.007(5)
C53 0.065(9) 0.043(8) 0.069(9) 0.000(7) 0.042(8) 0.000(7)
C54 0.057(9) 0.059(9) 0.058(9) -0.009(7) 0.015(7) -0.010(8)
C55 0.050(9) 0.048(8) 0.045(8) -0.009(6) 0.004(6) -0.011(7)
C56 0.048(7) 0.032(6) 0.033(6) -0.004(5) 0.008(6) -0.008(6)
C61 0.026(6) 0.025(5) 0.038(6) 0.008(5) 0.007(5) -0.007(5)
C62 0.049(7) 0.023(6) 0.038(7) -0.004(5) 0.012(6) -0.007(5)
C63 0.064(9) 0.038(7) 0.049(8) -0.003(6) 0.015(7) -0.006(7)
C64 0.048(8) 0.038(7) 0.060(9) 0.014(7) 0.013(7) 0.008(6)
C65 0.035(7) 0.052(8) 0.041(7) 0.008(6) 0.007(6) -0.006(6)
C66 0.040(7) 0.035(6) 0.037(7) 0.002(5) 0.007(6) -0.006(6)
C71 0.021(6) 0.033(6) 0.042(7) -0.001(5) 0.005(5) -0.002(5)
C72 0.041(7) 0.039(7) 0.041(7) 0.005(6) 0.001(6) -0.005(6)
C73 0.056(9) 0.055(9) 0.062(9) 0.006(7) 0.034(7) 0.004(7)
C74 0.040(8) 0.056(9) 0.055(8) 0.011(7) 0.018(6) -0.016(6)
C75 0.038(7) 0.053(8) 0.049(8) 0.012(7) 0.000(6) -0.014(6)
C76 0.033(7) 0.046(7) 0.051(7) 0.004(6) 0.016(6) -0.002(6)
C81 0.010(5) 0.035(6) 0.037(6) 0.008(5) 0.000(4) 0.000(4)
C82 0.023(6) 0.027(6) 0.046(7) 0.006(5) 0.003(5) 0.006(5)
C83 0.032(7) 0.043(7) 0.045(7) -0.002(6) 0.013(6) 0.011(6)
C84 0.037(7) 0.052(8) 0.043(7) -0.013(6) 0.005(6) 0.006(6)
C85 0.034(7) 0.062(9) 0.034(7) 0.008(6) 0.004(5) 0.006(6)
C86 0.023(6) 0.031(6) 0.042(7) 0.003(5) 0.000(5) 0.006(5)

loop_
_atom_site_label
_atom_site_type_symbol
_atom_site_fract_x
_atom_site_fract_y
_atom_site_fract_z
_atom_site_U_iso_or_equiv
_atom_site_thermal_displace_type
_atom_site_occupancy
_atom_site_calc_flag
_atom_site_refinement_flags
Au1 Au 0.460211(16) 0.033651(18) 0.35238(2) 0.03421(14) Uani 1 d .
Au2 Au 0.275903(17) 0.258705(18) 0.21556(3) 0.03827(15) Uani 1 d .
Cl1 Cl 0.38447(10) -0.00951(12) 0.27870(16) 0.0394(7) Uani 1 d .
Cl2 Cl 0.25004(17) 0.35235(14) 0.2171(2) 0.0780(12) Uani 1 d .
P1 P 0.53668(11) 0.06860(12) 0.42386(17) 0.0335(7) Uani 1 d .
P2 P 0.29720(10) 0.16515(12) 0.21604(16) 0.0297(7) Uani 1 d .
O1 O 0.5354(3) 0.1746(3) 0.3514(4) 0.0317(17) Uani 1 d .
O2 O 0.3981(3) 0.1670(3) 0.2474(4) 0.0308(17) Uani 1 d .
C11 C 0.5503(4) 0.2174(4) 0.4092(6) 0.027(2) Uani 1 d .
C12 C 0.5968(4) 0.2457(5) 0.4342(6) 0.033(3) Uani 1 d .
C13 C 0.6092(4) 0.2873(5) 0.4930(6) 0.036(3) Uani 1 d .
H13 H 0.6411 0.3058 0.5110 0.043 Uiso 1 calc R
C14 C 0.5774(4) 0.3027(5) 0.5263(7) 0.037(3) Uani 1 d .
C15 C 0.5302(4) 0.2777(5) 0.4978(6) 0.037(3) Uani 1 d .
H15 H 0.5073 0.2893 0.5188 0.045 Uiso 1 calc R
C16 C 0.5158(4) 0.2356(5) 0.4388(7) 0.034(3) Uani 1 d .
C17 C 0.4610(4) 0.2137(5) 0.3988(6) 0.033(3) Uani 1 d .
H17A H 0.4604 0.1722 0.3827 0.040 Uiso 1 calc R
H17B H 0.4452 0.2159 0.4361 0.040 Uiso 1 calc R
C18 C 0.5920(5) 0.3489(6) 0.5915(8) 0.058(4) Uani 1 d .
C19 C 0.6395(8) 0.3758(9) 0.6120(13) 0.134(8) Uiso 1 d .
H19A H 0.6651 0.3455 0.6220 0.161 Uiso 1 calc R
H19B H 0.6480 0.3996 0.6593 0.161 Uiso 1 calc R
H19C H 0.6381 0.4010 0.5689 0.161 Uiso 1 calc R
C20 C 0.5526(8) 0.3930(9) 0.5783(12) 0.124(7) Uiso 1 d .
H20A H 0.5205 0.3733 0.5657 0.148 Uiso 1 calc R
H20B H 0.5497 0.4186 0.5347 0.148 Uiso 1 calc R
H20C H 0.5614 0.4167 0.6258 0.148 Uiso 1 calc R
C21 C 0.5921(11) 0.3230(13) 0.6690(16) 0.197(12) Uiso 1 d .
H21A H 0.5596 0.3047 0.6576 0.237 Uiso 1 calc R
H21B H 0.5980 0.3547 0.7071 0.237 Uiso 1 calc R
H21C H 0.6187 0.2937 0.6907 0.237 Uiso 1 calc R
C22 C 0.5611(4) 0.1203(4) 0.3729(6) 0.031(3) Uani 1 d .
H22A H 0.5968 0.1283 0.4071 0.037 Uiso 1 calc R
H22B H 0.5599 0.1010 0.3249 0.037 Uiso 1 calc R
C31 C 0.4060(4) 0.2276(4) 0.2537(6) 0.028(2) Uani 1 d .
C32 C 0.4317(4) 0.2514(4) 0.3272(6) 0.034(3) Uani 1 d .
C33 C 0.4344(4) 0.3137(5) 0.3334(6) 0.036(3) Uani 1 d .
H33 H 0.4509 0.3312 0.3836 0.043 Uiso 1 calc R
C34 C 0.4141(4) 0.3486(5) 0.2690(7) 0.042(3) Uani 1 d .
C35 C 0.3942(4) 0.3222(5) 0.1948(7) 0.042(3) Uani 1 d .
H35 H 0.3839 0.3461 0.1494 0.050 Uiso 1 calc R
C36 C 0.3893(4) 0.2609(5) 0.1866(6) 0.031(2) Uani 1 d .
C37 C 0.3684(4) 0.2351(4) 0.1048(6) 0.032(3) Uani 1 d .
H37A H 0.3634 0.1924 0.1078 0.039 Uiso 1 calc R
H37B H 0.3354 0.2530 0.0729 0.039 Uiso 1 calc R
C38 C 0.4144(5) 0.4158(5) 0.2787(8) 0.051(4) Uani 1 d .
C39 C 0.3837(6) 0.4310(6) 0.3226(11) 0.089(6) Uani 1 d .
H39A H 0.3856 0.4733 0.3325 0.106 Uiso 1 calc R
H39B H 0.3967 0.4099 0.3726 0.106 Uiso 1 calc R
H39C H 0.3487 0.4197 0.2915 0.106 Uiso 1 calc R
C40 C 0.3931(6) 0.4493(6) 0.2022(10) 0.093(6) Uani 1 d .
H40A H 0.3588 0.4358 0.1702 0.112 Uiso 1 calc R
H40B H 0.4140 0.4426 0.1739 0.112 Uiso 1 calc R
H40C H 0.3925 0.4913 0.2129 0.112 Uiso 1 calc R
C41 C 0.4685(5) 0.4356(6) 0.3298(9) 0.082(5) Uani 1 d .
H41A H 0.4697 0.4785 0.3333 0.098 Uiso 1 calc R
H41B H 0.4907 0.4220 0.3063 0.098 Uiso 1 calc R
H41C H 0.4796 0.4189 0.3825 0.098 Uiso 1 calc R
C42 C 0.3638(4) 0.1476(4) 0.2766(6) 0.032(3) Uani 1 d .
H42A H 0.3734 0.1650 0.3292 0.038 Uiso 1 calc R
H42B H 0.3671 0.1045 0.2832 0.038 Uiso 1 calc R
C51 C 0.5459(4) 0.1025(5) 0.5156(6) 0.034(3) Uani 1 d .
C52 C 0.5080(4) 0.1044(5) 0.5400(7) 0.040(3) Uani 1 d .
H52 H 0.4765 0.0871 0.5084 0.048 Uiso 1 calc R
C53 C 0.5148(5) 0.1304(5) 0.6086(8) 0.054(4) Uani 1 d .
H53 H 0.4879 0.1318 0.6242 0.065 Uiso 1 calc R
C54 C 0.5614(5) 0.1554(6) 0.6569(8) 0.061(4) Uani 1 d .
H54 H 0.5664 0.1734 0.7052 0.073 Uiso 1 calc R
C55 C 0.5992(5) 0.1535(5) 0.6332(7) 0.053(4) Uani 1 d .
H55 H 0.6308 0.1701 0.6661 0.064 Uiso 1 calc R
C56 C 0.5935(4) 0.1283(5) 0.5632(6) 0.041(3) Uani 1 d .
H56 H 0.6201 0.1280 0.5471 0.049 Uiso 1 calc R
C61 C 0.5812(4) 0.0079(4) 0.4459(6) 0.032(3) Uani 1 d .
C62 C 0.5825(4) -0.0219(4) 0.3838(7) 0.039(3) Uani 1 d .
H62 H 0.5625 -0.0094 0.3317 0.047 Uiso 1 calc R
C63 C 0.6134(5) -0.0706(5) 0.3973(7) 0.053(4) Uani 1 d .
H63 H 0.6142 -0.0919 0.3544 0.064 Uiso 1 calc R
C64 C 0.6429(5) -0.0880(5) 0.4728(8) 0.052(3) Uani 1 d .
H64 H 0.6648 -0.1206 0.4819 0.062 Uiso 1 calc R
C65 C 0.6409(4) -0.0576(5) 0.5368(7) 0.045(3) Uani 1 d .
H65 H 0.6601 -0.0703 0.5890 0.055 Uiso 1 calc R
C66 C 0.6107(4) -0.0098(5) 0.5218(7) 0.040(3) Uani 1 d .
H66 H 0.6099 0.0120 0.5643 0.048 Uiso 1 calc R
C71 C 0.2675(4) 0.1185(5) 0.2625(7) 0.035(3) Uani 1 d .
C72 C 0.2501(4) 0.1436(5) 0.3141(7) 0.046(3) Uani 1 d .
H72 H 0.2536 0.1846 0.3240 0.055 Uiso 1 calc R
C73 C 0.2274(5) 0.1084(6) 0.3513(8) 0.054(4) Uani 1 d .
H73 H 0.2143 0.1262 0.3844 0.065 Uiso 1 calc R
C74 C 0.2240(5) 0.0497(6) 0.3409(8) 0.051(3) Uani 1 d .
H74 H 0.2099 0.0263 0.3683 0.061 Uiso 1 calc R
C75 C 0.2415(4) 0.0230(6) 0.2888(7) 0.053(4) Uani 1 d .
H75 H 0.2386 -0.0181 0.2799 0.064 Uiso 1 calc R
C76 C 0.2629(4) 0.0587(5) 0.2511(7) 0.044(3) Uani 1 d .
H76 H 0.2747 0.0413 0.2161 0.052 Uiso 1 calc R
C81 C 0.2842(3) 0.1352(5) 0.1211(6) 0.031(3) Uani 1 d .
C82 C 0.3072(4) 0.0843(5) 0.1092(7) 0.036(3) Uani 1 d .
H82 H 0.3299 0.0630 0.1531 0.043 Uiso 1 calc R
C83 C 0.2973(4) 0.0649(5) 0.0351(7) 0.041(3) Uani 1 d .
H83 H 0.3125 0.0299 0.0284 0.049 Uiso 1 calc R
C84 C 0.2657(4) 0.0956(5) -0.0292(7) 0.048(3) Uani 1 d .
H84 H 0.2594 0.0820 -0.0802 0.058 Uiso 1 calc R
C85 C 0.2426(4) 0.1466(6) -0.0201(7) 0.047(3) Uani 1 d .
H85 H 0.2206 0.1676 -0.0650 0.056 Uiso 1 calc R
C86 C 0.2516(4) 0.1671(5) 0.0546(6) 0.036(3) Uani 1 d .
H86 H 0.2360 0.2020 0.0608 0.044 Uiso 1 calc R

loop_
_atom_type_symbol
_atom_type_description
_atom_type_scat_dispersion_real
_atom_type_scat_dispersion_imag
_atom_type_scat_source
C C 0.0033 0.0016 'International Tables Vol C Tables 4.2.6.8 and 6.1.1.4'
H H 0.0000 0.0000 'International Tables Vol C Tables 4.2.6.8 and 6.1.1.4'
O O 0.0106 0.0060 'International Tables Vol C Tables 4.2.6.8 and 6.1.1.4'
P P 0.1023 0.0942 'International Tables Vol C Tables 4.2.6.8 and 6.1.1.4'
Cl Cl 0.1484 0.1585 'International Tables Vol C Tables 4.2.6.8 and 6.1.1.4'
Au Au -2.0133 8.8022 'International Tables Vol C Tables 4.2.6.8 and 6.1.1.4'

loop_
_geom_angle_atom_site_label_1
_geom_angle_atom_site_label_2
_geom_angle_atom_site_label_3
_geom_angle
_geom_angle_site_symmetry_1
_geom_angle_site_symmetry_3
_geom_angle_publ_flag
P1 Au1 Cl1 175.35(11) . . y
P2 Au2 Cl2 176.28(14) . . y
C51 P1 C61 107.5(5) . . y
C51 P1 C22 106.8(5) . . y
C61 P1 C22 101.8(5) . . y
C51 P1 Au1 116.1(4) . . y
C61 P1 Au1 108.1(3) . . y
C22 P1 Au1 115.4(3) . . y
C81 P2 C71 108.2(5) . . y
C81 P2 C42 105.0(5) . . y
C71 P2 C42 100.1(5) . . y
C81 P2 Au2 114.7(3) . . y
C71 P2 Au2 111.9(4) . . y
C42 P2 Au2 115.7(3) . . y
C11 O1 C22 115.9(7) . . y
C31 O2 C42 113.4(8) . . y
O1 C11 C12 122.0(9) . . y
O1 C11 C16 118.3(9) . . y
C12 C11 C16 119.5(9) . . y
C13 C12 C11 118.5(10) . . y
C13 C12 C37 119.6(9) . 2_655 y
C11 C12 C37 121.8(9) . 2_655 y
C14 C13 C12 122.6(10) . . y
C13 C14 C15 118.8(10) . . y
C13 C14 C18 121.7(10) . . y
C15 C14 C18 119.4(10) . . y
C14 C15 C16 120.9(11) . . y
C15 C16 C11 119.4(9) . . y
C15 C16 C17 121.1(10) . . y
C11 C16 C17 119.1(9) . . y
C32 C17 C16 109.5(9) . . y
C19 C18 C20 111.2(15) . . y
C19 C18 C14 115.2(13) . . y
C20 C18 C14 113.5(12) . . y
C19 C18 C21 106.9(16) . . y
C20 C18 C21 96.2(15) . . y
C14 C18 C21 112.1(15) . . y
O1 C22 P1 115.3(7) . . y
C36 C31 C32 122.4(9) . . y
C36 C31 O2 119.1(9) . . y
C32 C31 O2 118.5(9) . . y
C31 C32 C33 117.7(10) . . y
C31 C32 C17 122.1(9) . . y
C33 C32 C17 119.9(9) . . y
C34 C33 C32 121.5(10) . . y
C33 C34 C35 118.6(10) . . y
C33 C34 C38 119.9(11) . . y
C35 C34 C38 121.6(11) . . y
C34 C35 C36 121.1(11) . . y
C31 C36 C35 117.8(10) . . y
C31 C36 C37 123.6(9) . . y
C35 C36 C37 118.5(10) . . y
C12 C37 C36 111.3(8) 2_655 . y
C39 C38 C40 107.6(12) . . y
C39 C38 C34 108.7(11) . . y
C40 C38 C34 114.2(11) . . y
C39 C38 C41 106.9(12) . . y
C40 C38 C41 110.6(12) . . y
C34 C38 C41 108.6(10) . . y
O2 C42 P2 116.0(7) . . y
C52 C51 C56 119.7(10) . . y
C52 C51 P1 121.1(8) . . y
C56 C51 P1 119.2(9) . . y
C53 C52 C51 121.1(11) . . y
C52 C53 C54 120.4(13) . . y
C55 C54 C53 118.9(13) . . y
C54 C55 C56 122.4(12) . . y
C55 C56 C51 117.6(12) . . y
C62 C61 C66 120.4(10) . . y
C62 C61 P1 117.2(8) . . y
C66 C61 P1 122.3(9) . . y
C61 C62 C63 119.5(11) . . y
C64 C63 C62 120.0(12) . . y
C63 C64 C65 120.4(12) . . y
C66 C65 C64 118.3(11) . . y
C65 C66 C61 121.4(12) . . y
C76 C71 C72 118.4(11) . . y
C76 C71 P2 122.6(10) . . y
C72 C71 P2 118.9(9) . . y
C71 C72 C73 120.0(12) . . y
C74 C73 C72 121.1(13) . . y
C73 C74 C75 119.9(12) . . y
C76 C75 C74 118.2(13) . . y
C71 C76 C75 122.3(13) . . y
C82 C81 C86 118.4(10) . . y
C82 C81 P2 123.7(8) . . y
C86 C81 P2 117.7(8) . . y
C83 C82 C81 121.1(10) . . y
C84 C83 C82 120.6(11) . . y
C83 C84 C85 120.3(11) . . y
C84 C85 C86 120.5(11) . . y
C85 C86 C81 119.2(10) . . y

loop_
_geom_bond_atom_site_label_1
_geom_bond_atom_site_label_2
_geom_bond_distance
_geom_bond_site_symmetry_2
_geom_bond_publ_flag
Au1 P1 2.2258(28) . y
Au1 Cl1 2.2919(26) . y
Au2 P2 2.2226(27) . y
Au2 Cl2 2.2712(33) . y
P1 C51 1.8052(111) . y
P1 C61 1.8280(109) . y
P1 C22 1.8451(103) . y
P2 C81 1.7971(111) . y
P2 C71 1.8169(116) . y
P2 C42 1.8486(98) . y
O1 C11 1.3888(112) . y
O1 C22 1.4183(113) . y
O2 C31 1.3975(110) . y
O2 C42 1.4051(122) . y
C11 C12 1.4013(137) . y
C11 C16 1.4079(146) . y
C12 C13 1.3851(141) . y
C12 C37 1.5063(148) 2_655 y
C13 C14 1.3703(152) . y
C14 C15 1.3831(142) . y
C14 C18 1.5342(155) . y
C15 C16 1.3914(149) . y
C16 C17 1.5482(131) . y
C17 C32 1.5245(142) . y
C18 C19 1.4229(216) . y
C18 C20 1.4747(213) . y
C18 C21 1.5717(283) . y
C31 C36 1.3761(145) . y
C31 C32 1.3784(143) . y
C32 C33 1.4249(140) . y
C33 C34 1.3603(149) . y
C34 C35 1.4026(158) . y
C34 C38 1.5427(149) . y
C35 C36 1.4077(142) . y
C36 C37 1.5153(144) . y
C37 C12 1.5063(148) 2_655 y
C38 C39 1.4958(189) . y
C38 C40 1.5138(188) . y
C38 C41 1.5418(171) . y
C51 C52 1.3700(153) . y
C51 C56 1.4320(142) . y
C52 C53 1.3579(161) . y
C53 C54 1.4079(176) . y
C54 C55 1.3598(180) . y
C55 C56 1.3814(159) . y
C61 C62 1.3680(148) . y
C61 C66 1.3832(142) . y
C62 C63 1.3878(158) . y
C63 C64 1.3746(159) . y
C64 C65 1.4109(168) . y
C65 C66 1.3588(155) . y
C71 C76 1.3785(154) . y
C71 C72 1.3931(162) . y
C72 C73 1.4044(163) . y
C73 C74 1.3509(167) . y
C74 C75 1.4201(183) . y
C75 C76 1.3906(162) . y
C81 C82 1.4081(143) . y
C81 C86 1.4159(133) . y
C82 C83 1.3714(148) . y
C83 C84 1.3682(152) . y
C84 C85 1.3926(163) . y
C85 C86 1.3978(156) . y

loop_
_geom_torsion_atom_site_label_1
_geom_torsion_atom_site_label_2
_geom_torsion_atom_site_label_3
_geom_torsion_atom_site_label_4
_geom_torsion
_geom_torsion_site_symmetry_1
_geom_torsion_site_symmetry_4
_geom_torsion_publ_flag
Cl1 Au1 P1 C51 -125.4(13) . . y
Cl1 Au1 P1 C61 -4.6(15) . . y
Cl1 Au1 P1 C22 108.5(14) . . y
Cl2 Au2 P2 C81 109.1(20) . . y
Cl2 Au2 P2 C71 -14.6(20) . . y
Cl2 Au2 P2 C42 -128.4(19) . . y
C22 O1 C11 C12 70.6(12) . . y
C22 O1 C11 C16 -114.2(10) . . y
O1 C11 C12 C13 -179.0(9) . . y
C16 C11 C12 C13 5.9(15) . . y
O1 C11 C12 C37 5.3(15) . 2_655 y
C16 C11 C12 C37 -169.8(9) . 2_655 y
C11 C12 C13 C14 -1.5(16) . . y
C37 C12 C13 C14 174.2(10) 2_655 . y
C12 C13 C14 C15 -2.8(17) . . y
C12 C13 C14 C18 179.9(11) . . y
C13 C14 C15 C16 2.7(17) . . y
C18 C14 C15 C16 -179.9(11) . . y
C14 C15 C16 C11 1.6(16) . . y
C14 C15 C16 C17 -171.5(10) . . y
O1 C11 C16 C15 178.7(9) . . y
C12 C11 C16 C15 -6.0(15) . . y
O1 C11 C16 C17 -8.0(14) . . y
C12 C11 C16 C17 167.3(9) . . y
C15 C16 C17 C32 91.0(13) . . y
C11 C16 C17 C32 -82.2(12) . . y
C13 C14 C18 C19 2.6(21) . . y
C15 C14 C18 C19 -174.7(14) . . y
C13 C14 C18 C20 132.4(14) . . y
C15 C14 C18 C20 -44.8(18) . . y
C13 C14 C18 C21 -119.9(16) . . y
C15 C14 C18 C21 62.8(18) . . y
C11 O1 C22 P1 84.3(9) . . y
C51 P1 C22 O1 -64.2(8) . . y
C61 P1 C22 O1 -176.7(7) . . y
Au1 P1 C22 O1 66.5(8) . . y
C42 O2 C31 C36 -112.1(10) . . y
C42 O2 C31 C32 70.0(12) . . y
C36 C31 C32 C33 9.1(16) . . y
O2 C31 C32 C33 -173.1(9) . . y
C36 C31 C32 C17 -164.7(10) . . y
O2 C31 C32 C17 13.1(15) . . y
C16 C17 C32 C31 125.1(11) . . y
C16 C17 C32 C33 -48.6(14) . . y
C31 C32 C33 C34 -2.3(17) . . y
C17 C32 C33 C34 171.6(10) . . y
C32 C33 C34 C35 -6.0(17) . . y
C32 C33 C34 C38 175.4(11) . . y
C33 C34 C35 C36 8.2(17) . . y
C38 C34 C35 C36 -173.3(11) . . y
C32 C31 C36 C35 -7.0(16) . . y
O2 C31 C36 C35 175.2(9) . . y
C32 C31 C36 C37 169.9(10) . . y
O2 C31 C36 C37 -7.9(15) . . y
C34 C35 C36 C31 -1.8(16) . . y
C34 C35 C36 C37 -178.9(10) . . y
C31 C36 C37 C12 -111.3(11) . 2_655 y
C35 C36 C37 C12 65.6(12) . 2_655 y
C33 C34 C38 C39 -63.0(15) . . y
C35 C34 C38 C39 118.5(14) . . y
C33 C34 C38 C40 176.8(12) . . y
C35 C34 C38 C40 -1.7(18) . . y
C33 C34 C38 C41 52.9(16) . . y
C35 C34 C38 C41 -125.6(13) . . y
C31 O2 C42 P2 73.0(9) . . y
C81 P2 C42 O2 55.3(8) . . y
C71 P2 C42 O2 167.3(8) . . y
Au2 P2 C42 O2 -72.3(8) . . y
C61 P1 C51 C52 -119.0(9) . . y
C22 P1 C51 C52 132.4(9) . . y
Au1 P1 C51 C52 2.1(10) . . y
C61 P1 C51 C56 61.6(9) . . y
C22 P1 C51 C56 -47.0(9) . . y
Au1 P1 C51 C56 -177.3(7) . . y
C56 C51 C52 C53 0.2(17) . . y
P1 C51 C52 C53 -179.2(9) . . y
C51 C52 C53 C54 -1.0(18) . . y
C52 C53 C54 C55 0.7(20) . . y
C53 C54 C55 C56 0.5(20) . . y
C54 C55 C56 C51 -1.3(18) . . y
C52 C51 C56 C55 1.0(16) . . y
P1 C51 C56 C55 -179.6(9) . . y
C51 P1 C61 C62 -176.4(8) . . y
C22 P1 C61 C62 -64.3(9) . . y
Au1 P1 C61 C62 57.6(9) . . y
C51 P1 C61 C66 7.0(10) . . y
C22 P1 C61 C66 119.0(9) . . y
Au1 P1 C61 C66 -119.0(8) . . y
C66 C61 C62 C63 0.7(17) . . y
P1 C61 C62 C63 -176.1(9) . . y
C61 C62 C63 C64 -1.0(18) . . y
C62 C63 C64 C65 1.9(19) . . y
C63 C64 C65 C66 -2.6(18) . . y
C64 C65 C66 C61 2.3(17) . . y
C62 C61 C66 C65 -1.4(17) . . y
P1 C61 C66 C65 175.2(9) . . y
C81 P2 C71 C76 33.7(11) . . y
C42 P2 C71 C76 -75.8(10) . . y
Au2 P2 C71 C76 161.1(8) . . y
C81 P2 C71 C72 -148.6(8) . . y
C42 P2 C71 C72 101.9(9) . . y
Au2 P2 C71 C72 -21.2(9) . . y
C76 C71 C72 C73 -1.6(16) . . y
P2 C71 C72 C73 -179.4(9) . . y
C71 C72 C73 C74 3.0(19) . . y
C72 C73 C74 C75 -2.8(20) . . y
C73 C74 C75 C76 1.4(18) . . y
C72 C71 C76 C75 0.2(17) . . y
P2 C71 C76 C75 177.9(8) . . y
C74 C75 C76 C71 -0.1(17) . . y
C71 P2 C81 C82 -73.8(10) . . y
C42 P2 C81 C82 32.4(10) . . y
Au2 P2 C81 C82 160.5(8) . . y
C71 P2 C81 C86 110.6(9) . . y
C42 P2 C81 C86 -143.2(8) . . y
Au2 P2 C81 C86 -15.1(9) . . y
C86 C81 C82 C83 -1.7(16) . . y
P2 C81 C82 C83 -177.3(9) . . y
C81 C82 C83 C84 1.6(18) . . y
C82 C83 C84 C85 -0.8(19) . . y
C83 C84 C85 C86 0.2(19) . . y
C84 C85 C86 C81 -0.4(18) . . y
C82 C81 C86 C85 1.1(16) . . y
P2 C81 C86 C85 176.9(9) . . y
